data_2240085
loop_
_publ_author_name
'Zhang, Ya'
'Li, Peijuan'
'Fan, Xin'
'Jin, Longfei'

_publ_section_title
;
 Crystal structure of
 (<i>Z</i>)-2-hydroxy-<i>N</i>'-(4-oxo-1,3-thiazolidin-2-ylidene)benzohydrazide
;
_journal_coeditor_code HB7294
_journal_issue 11
_journal_name_full 'Acta Crystallographica Section E'
_journal_page_first o1167
_journal_paper_doi 10.1107/S1600536814022351
_journal_volume 70
_journal_year 2014
_chemical_formula_iupac 'C10 H9 N3 O3 S'
_chemical_formula_moiety 'C10 H9 N3 O3 S'
_chemical_formula_sum 'C10 H9 N3 O3 S'
_chemical_formula_weight 251.26
_chemical_name_systematic
;
(<i>Z</i>)-2-Hydroxy-<i>N</i>'-(4-oxo-1,3-thiazolidin-2-ylidene)benzohydrazide
;
_space_group_IT_number 15
_symmetry_cell_setting monoclinic
_symmetry_space_group_name_Hall '-C 2yc'
_symmetry_space_group_name_H-M 'C 1 2/c 1'
_atom_sites_solution_hydrogens geom
_atom_sites_solution_primary direct
_atom_sites_solution_secondary difmap
_audit_creation_method SHELXL-97
_cell_angle_alpha 90.00
_cell_angle_beta 92.667(2)
_cell_angle_gamma 90.00
_cell_formula_units_Z 8
_cell_length_a 18.788(2)
_cell_length_b 8.9334(10)
_cell_length_c 12.7969(14)
_cell_measurement_reflns_used 4520
_cell_measurement_temperature 298(2)
_cell_measurement_theta_max 28.02
_cell_measurement_theta_min 2.53
_cell_volume 2145.5(4)
_computing_cell_refinement
;
SAINT (Bruker, 2001)
;
_computing_data_collection
;
SMART (Bruker, 2001)
;
_computing_data_reduction
;
SAINT (Bruker, 2001)
;
_computing_molecular_graphics
;
SHELXTL (Sheldrick, 2008)
;
_computing_publication_material
;
SHELXTL (Sheldrick, 2008)
;
_computing_structure_refinement
;
SHELXL97 (Sheldrick, 2008)
;
_computing_structure_solution
;
SHELXS97 (Sheldrick, 2008)
;
_diffrn_ambient_temperature 298(2)
_diffrn_measured_fraction_theta_full 1.000
_diffrn_measured_fraction_theta_max 1.000
_diffrn_measurement_device_type 'Bruker SMART CCD'
_diffrn_measurement_method 'phi and omega scans'
_diffrn_radiation_monochromator graphite
_diffrn_radiation_source 'fine-focus sealed tube'
_diffrn_radiation_type MoK\a
_diffrn_radiation_wavelength 0.71073
_diffrn_reflns_av_R_equivalents 0.0316
_diffrn_reflns_av_sigmaI/netI 0.0213
_diffrn_reflns_limit_h_max 23
_diffrn_reflns_limit_h_min -22
_diffrn_reflns_limit_k_max 11
_diffrn_reflns_limit_k_min -11
_diffrn_reflns_limit_l_max 15
_diffrn_reflns_limit_l_min -15
_diffrn_reflns_number 10873
_diffrn_reflns_theta_full 26.00
_diffrn_reflns_theta_max 26.00
_diffrn_reflns_theta_min 2.17
_exptl_absorpt_coefficient_mu 0.302
_exptl_absorpt_correction_T_max 0.9421
_exptl_absorpt_correction_T_min 0.9366
_exptl_absorpt_correction_type multi-scan
_exptl_absorpt_process_details
;
(SADABS; Bruker, 2001)
;
_exptl_crystal_colour colorless
_exptl_crystal_density_diffrn 1.556
_exptl_crystal_density_method 'not measured'
_exptl_crystal_description block
_exptl_crystal_F_000 1040
_exptl_crystal_size_max 0.22
_exptl_crystal_size_mid 0.21
_exptl_crystal_size_min 0.20
_refine_diff_density_max 0.358
_refine_diff_density_min -0.296
_refine_ls_extinction_method none
_refine_ls_goodness_of_fit_ref 0.990
_refine_ls_hydrogen_treatment mixed
_refine_ls_matrix_type full
_refine_ls_number_parameters 181
_refine_ls_number_reflns 2102
_refine_ls_number_restraints 9
_refine_ls_restrained_S_all 0.988
_refine_ls_R_factor_all 0.0433
_refine_ls_R_factor_gt 0.0372
_refine_ls_shift/su_max 0.001
_refine_ls_shift/su_mean 0.000
_refine_ls_structure_factor_coef Fsqd
_refine_ls_weighting_details 'calc w=1/[\s^2^(Fo^2^)+(0.0666P)^2^+0.9019P] where P=(Fo^2^+2Fc^2^)/3'
_refine_ls_weighting_scheme calc
_refine_ls_wR_factor_gt 0.0992
_refine_ls_wR_factor_ref 0.1034
_reflns_number_gt 1784
_reflns_number_total 2102
_reflns_threshold_expression I>2\s(I)
_cod_data_source_file hb7294sup1.cif
_cod_data_source_block I
_cod_original_cell_volume 2145.6(4)
_cod_original_sg_symbol_H-M 'C 2/c'
_cod_database_code 2240085
_cod_database_fobs_code 2240085

loop_
_symmetry_equiv_pos_as_xyz
'x, y, z'
'-x, y, -z+1/2'
'x+1/2, y+1/2, z'
'-x+1/2, y+1/2, -z+1/2'
'-x, -y, -z'
'x, -y, z-1/2'
'-x+1/2, -y+1/2, -z'
'x+1/2, -y+1/2, z-1/2'

loop_
_atom_site_type_symbol
_atom_site_label
_atom_site_fract_x
_atom_site_fract_y
_atom_site_fract_z
_atom_site_U_iso_or_equiv
_atom_site_adp_type
_atom_site_calc_flag
_atom_site_refinement_flags
_atom_site_occupancy
_atom_site_symmetry_multiplicity
C C1 0.40566(8) 0.54405(17) 0.47258(12) 0.0304(4) Uani d . 1 1
C C2 0.40845(9) 0.58782(17) 0.57775(12) 0.0318(4) Uani d . 1 1
C C3 0.43987(10) 0.7222(2) 0.60795(14) 0.0422(4) Uani d D 1 1
C C4 0.46818(12) 0.8145(2) 0.53512(17) 0.0523(5) Uani d D 1 1
C C5 0.46518(12) 0.7748(2) 0.43080(16) 0.0538(5) Uani d D 1 1
C C6 0.43446(11) 0.6417(2) 0.40054(14) 0.0421(4) Uani d D 1 1
C C7 0.37628(8) 0.39894(17) 0.43052(12) 0.0307(4) Uani d . 1 1
C C8 0.31830(9) 0.07860(17) 0.55293(12) 0.0302(4) Uani d . 1 1
C C9 0.27480(9) -0.13806(17) 0.63012(12) 0.0329(4) Uani d . 1 1
C C10 0.29374(11) -0.0495(2) 0.72704(13) 0.0398(4) Uani d D 1 1
H H1 0.3791(12) 0.539(2) 0.7078(9) 0.060 Uiso d D 1 1
H H3 0.4396(10) 0.749(2) 0.6782(5) 0.048 Uiso d D 1 1
H H4 0.4891(9) 0.9032(12) 0.5589(15) 0.048 Uiso d D 1 1
H H5 0.4837(10) 0.8367(17) 0.3803(11) 0.048 Uiso d D 1 1
H H6 0.4346(10) 0.612(2) 0.3310(5) 0.048 Uiso d D 1 1
H H1A 0.3575(10) 0.329(2) 0.5703(5) 0.048 Uiso d D 1 1
H H3A 0.2773(10) -0.1079(19) 0.4796(7) 0.048 Uiso d D 1 1
H H10A 0.3270(8) -0.1054(19) 0.7719(12) 0.048 Uiso d D 1 1
H H10B 0.2520(6) -0.022(2) 0.7644(14) 0.048 Uiso d D 1 1
N N1 0.35652(8) 0.30049(15) 0.50199(10) 0.0338(3) Uani d D 1 1
N N2 0.32887(8) 0.16107(15) 0.47420(10) 0.0345(3) Uani d . 1 1
N N3 0.28759(8) -0.06155(15) 0.54179(10) 0.0346(3) Uani d D 1 1
O O1 0.38054(7) 0.49708(13) 0.65105(9) 0.0441(3) Uani d D 1 1
O O2 0.37177(7) 0.37081(13) 0.33575(9) 0.0438(3) Uani d . 1 1
O O3 0.25005(7) -0.26414(14) 0.63173(9) 0.0451(3) Uani d . 1 1
S S1 0.33730(3) 0.11903(5) 0.68522(3) 0.0514(2) Uani d . 1 1

loop_
_atom_site_aniso_label
_atom_site_aniso_U_11
_atom_site_aniso_U_22
_atom_site_aniso_U_33
_atom_site_aniso_U_12
_atom_site_aniso_U_13
_atom_site_aniso_U_23
C1 0.0361(8) 0.0267(8) 0.0285(8) 0.0000(6) 0.0016(6) 0.0019(6)
C2 0.0403(9) 0.0265(8) 0.0287(8) 0.0018(6) 0.0034(6) 0.0015(6)
C3 0.0562(11) 0.0344(9) 0.0359(9) -0.0042(8) 0.0016(8) -0.0053(7)
C4 0.0696(13) 0.0344(10) 0.0531(12) -0.0202(9) 0.0038(10) -0.0048(9)
C5 0.0753(14) 0.0414(11) 0.0455(12) -0.0211(10) 0.0100(10) 0.0071(9)
C6 0.0580(11) 0.0381(10) 0.0305(9) -0.0094(8) 0.0044(8) 0.0037(7)
C7 0.0389(9) 0.0290(8) 0.0243(8) 0.0002(6) 0.0026(6) 0.0024(6)
C8 0.0409(9) 0.0263(8) 0.0237(8) -0.0013(6) 0.0029(6) -0.0009(6)
C9 0.0439(9) 0.0282(8) 0.0269(8) -0.0005(7) 0.0039(7) 0.0023(6)
C10 0.0618(11) 0.0324(9) 0.0255(8) -0.0068(8) 0.0053(7) 0.0032(7)
N1 0.0555(9) 0.0249(7) 0.0211(7) -0.0082(6) 0.0038(6) -0.0015(5)
N2 0.0534(8) 0.0261(7) 0.0239(7) -0.0070(6) 0.0012(6) 0.0002(5)
N3 0.0540(9) 0.0267(7) 0.0230(7) -0.0076(6) 0.0014(6) -0.0008(5)
O1 0.0770(9) 0.0316(6) 0.0247(6) -0.0106(6) 0.0122(6) -0.0041(5)
O2 0.0752(9) 0.0354(7) 0.0207(6) -0.0124(6) 0.0025(5) 0.0010(5)
O3 0.0724(9) 0.0313(7) 0.0320(7) -0.0149(6) 0.0060(6) 0.0027(5)
S1 0.0938(4) 0.0391(3) 0.0215(2) -0.0258(2) 0.0027(2) -0.00162(17)

loop_
_atom_type_symbol
_atom_type_description
_atom_type_scat_dispersion_real
_atom_type_scat_dispersion_imag
_atom_type_scat_source
C C 0.0033 0.0016 'International Tables Vol C Tables 4.2.6.8 and 6.1.1.4'
H H 0.0000 0.0000 'International Tables Vol C Tables 4.2.6.8 and 6.1.1.4'
N N 0.0061 0.0033 'International Tables Vol C Tables 4.2.6.8 and 6.1.1.4'
O O 0.0106 0.0060 'International Tables Vol C Tables 4.2.6.8 and 6.1.1.4'
S S 0.1246 0.1234 'International Tables Vol C Tables 4.2.6.8 and 6.1.1.4'

loop_
_geom_angle_atom_site_label_1
_geom_angle_atom_site_label_2
_geom_angle_atom_site_label_3
_geom_angle
C6 C1 C2 117.51(15)
C6 C1 C7 116.79(14)
C2 C1 C7 125.68(14)
O1 C2 C3 119.75(15)
O1 C2 C1 119.81(14)
C3 C2 C1 120.45(15)
C4 C3 C2 120.40(17)
C4 C3 H3 121.5(13)
C2 C3 H3 118.1(13)
C3 C4 C5 120.22(17)
C3 C4 H4 117.6(13)
C5 C4 H4 122.2(13)
C6 C5 C4 119.64(17)
C6 C5 H5 119.1(13)
C4 C5 H5 121.3(13)
C5 C6 C1 121.79(17)
C5 C6 H6 120.1(12)
C1 C6 H6 118.0(12)
O2 C7 N1 121.96(15)
O2 C7 C1 122.33(14)
N1 C7 C1 115.70(13)
N2 C8 N3 121.51(14)
N2 C8 S1 127.90(13)
N3 C8 S1 110.58(11)
O3 C9 N3 124.33(15)
O3 C9 C10 123.33(15)
N3 C9 C10 112.33(14)
C9 C10 S1 106.74(11)
C9 C10 H10A 109.9(12)
S1 C10 H10A 108.5(12)
C9 C10 H10B 112.0(12)
S1 C10 H10B 109.0(12)
H10A C10 H10B 110.6(17)
C7 N1 N2 121.89(13)
C7 N1 H1A 118.8(13)
N2 N1 H1A 119.1(13)
C8 N2 N1 112.77(13)
C9 N3 C8 117.45(13)
C9 N3 H3A 117.5(12)
C8 N3 H3A 125.0(12)
H1 O1 C2 111.5(16)
C2 O1 H1 111.5(16)
C8 S1 C10 92.28(8)

loop_
_geom_bond_atom_site_label_1
_geom_bond_atom_site_label_2
_geom_bond_distance
C1 C6 1.396(2)
C1 C2 1.400(2)
C1 C7 1.499(2)
C2 O1 1.3630(19)
C2 C3 1.385(2)
C3 C4 1.371(3)
C3 H3 0.930(2)
C4 C5 1.380(3)
C4 H4 0.930(2)
C5 C6 1.370(3)
C5 H5 0.930(2)
C6 H6 0.930(2)
C7 O2 1.2376(19)
C7 N1 1.334(2)
C8 N2 1.271(2)
C8 N3 1.383(2)
C8 S1 1.7514(16)
C9 O3 1.219(2)
C9 N3 1.352(2)
C9 C10 1.500(2)
C10 S1 1.8064(18)
C10 H10A 0.968(4)
C10 H10B 0.969(4)
N1 N2 1.3893(18)
N1 H1A 0.909(2)
N3 H3A 0.909(2)
O1 H1 0.820(2)
O1 H1 0.820(2)

loop_
_geom_hbond_atom_site_label_D
_geom_hbond_atom_site_label_H
_geom_hbond_atom_site_label_A
_geom_hbond_site_symmetry_A
_geom_hbond_distance_DH
_geom_hbond_distance_HA
_geom_hbond_distance_DA
_geom_hbond_angle_DHA
_geom_hbond_publ_flag
N1 H1A O1 . 0.909(2) 1.864(13) 2.6166(17) 138.7(17) yes
N1 H1A S1 . 0.909(2) 2.424(15) 2.8879(15) 111.7(13) yes
N3 H3A O3 7_546 0.909(2) 1.880(5) 2.7767(18) 168.3(18) yes
O1 H1 O2 6_566 0.820(2) 1.834(3) 2.6538(16) 177(2) yes

loop_
_geom_torsion_atom_site_label_1
_geom_torsion_atom_site_label_2
_geom_torsion_atom_site_label_3
_geom_torsion_atom_site_label_4
_geom_torsion
C6 C1 C2 O1 179.46(16)
C7 C1 C2 O1 -2.4(3)
C6 C1 C2 C3 -1.1(3)
C7 C1 C2 C3 177.05(16)
O1 C2 C3 C4 179.98(18)
C1 C2 C3 C4 0.5(3)
C2 C3 C4 C5 0.4(3)
C3 C4 C5 C6 -0.7(4)
C4 C5 C6 C1 0.1(3)
C2 C1 C6 C5 0.8(3)
C7 C1 C6 C5 -177.51(18)
C6 C1 C7 O2 -6.1(2)
C2 C1 C7 O2 175.83(16)
C6 C1 C7 N1 172.68(15)
C2 C1 C7 N1 -5.4(2)
O3 C9 C10 S1 173.59(15)
N3 C9 C10 S1 -7.08(19)
O2 C7 N1 N2 -0.8(3)
C1 C7 N1 N2 -179.53(14)
N3 C8 N2 N1 176.65(14)
S1 C8 N2 N1 -2.5(2)
C7 N1 N2 C8 174.89(15)
O3 C9 N3 C8 -177.67(16)
C10 C9 N3 C8 3.0(2)
N2 C8 N3 C9 -176.46(16)
S1 C8 N3 C9 2.81(19)
C3 C2 O1 H1 9.9(17)
C1 C2 O1 H1 -170.6(17)
N2 C8 S1 C10 173.24(17)
N3 C8 S1 C10 -5.97(13)
C9 C10 S1 C8 7.23(14)
